data_7214370
loop_
_publ_author_name
'Lodochnikova, Olga'
'Dobrynin, Alexey B.'
'Andreeva, Olga V.'
'Strobykina, Irina Yu'
'Kataev, Vladimir E.'
'Litvinov, Igor'

_publ_section_title
;
 Z&#x2019;=2 crystallization of the three isomeric piridinoylhydrazone
 derivatives of isosteviol: Inclusion of an &#x201C;extra&#x201D; molecule
 in a unitcell as a &#x201C;cost&#x201D; of transferring a robust
 mirror-symmetrical H-bonding motif from an racemic environment into a
 homochiral one
;
_journal_name_full CrystEngComm
_journal_paper_doi 10.1039/c4ce00173g
_journal_year 2014
_chemical_absolute_configuration syn
_chemical_formula_moiety 'C27 H37 N3 O3'
_chemical_formula_sum 'C27 H37 N3 O3'
_chemical_formula_weight 451.60
_chemical_melting_point 458
_chemical_name_systematic
;Methyl 16-[N'-(Pyridin-2-ylcarbonyl)hydrazono]-
ent-beyeran-19-oate
;
_space_group_IT_number 4
_symmetry_cell_setting monoclinic
_symmetry_Int_Tables_number 4
_symmetry_space_group_name_Hall 'P 2yb'
_symmetry_space_group_name_H-M 'P 1 21 1'
_atom_sites_solution_hydrogens geom
_atom_sites_solution_primary direct
_atom_sites_solution_secondary difmap
_audit_creation_method SHELXL-97
_cell_angle_alpha 90.00
_cell_angle_beta 95.9380(10)
_cell_angle_gamma 90.00
_cell_formula_units_Z 4
_cell_length_a 8.2469(6)
_cell_length_b 20.1562(15)
_cell_length_c 15.1218(11)
_cell_measurement_temperature 296(2)
_cell_volume 2500.2(3)
_computing_structure_refinement 'SHELXL-97 (Sheldrick, 1997)'
_diffrn_ambient_temperature 296(2)
_diffrn_measured_fraction_theta_full 0.991
_diffrn_measured_fraction_theta_max 0.991
_diffrn_radiation_monochromator graphite
_diffrn_radiation_type MoK\a
_diffrn_radiation_wavelength 0.71073
_diffrn_reflns_av_R_equivalents 0.0318
_diffrn_reflns_av_sigmaI/netI 0.0336
_diffrn_reflns_limit_h_max 10
_diffrn_reflns_limit_h_min -10
_diffrn_reflns_limit_k_max 26
_diffrn_reflns_limit_k_min -26
_diffrn_reflns_limit_l_max 19
_diffrn_reflns_limit_l_min -19
_diffrn_reflns_number 42654
_diffrn_reflns_theta_full 28.00
_diffrn_reflns_theta_max 28.00
_diffrn_reflns_theta_min 2.02
_diffrn_source 'fine-focus sealed tube'
_exptl_absorpt_coefficient_mu 0.078
_exptl_absorpt_correction_T_max 0.9837
_exptl_absorpt_correction_T_min 0.9589
_exptl_absorpt_correction_type multi-scan
_exptl_absorpt_process_details SADABS
_exptl_crystal_colour colorless
_exptl_crystal_density_diffrn 1.200
_exptl_crystal_density_method 'not measured'
_exptl_crystal_description prismatic
_exptl_crystal_F_000 976
_exptl_crystal_size_max 0.54
_exptl_crystal_size_mid 0.35
_exptl_crystal_size_min 0.21
_refine_diff_density_max 0.128
_refine_diff_density_min -0.118
_refine_diff_density_rms 0.026
_refine_ls_abs_structure_details 'Flack H D (1983), Acta Cryst. A39, 876-881'
_refine_ls_abs_structure_Flack 0.6(8)
_refine_ls_extinction_method none
_refine_ls_goodness_of_fit_ref 1.012
_refine_ls_hydrogen_treatment mixed
_refine_ls_matrix_type full
_refine_ls_number_parameters 611
_refine_ls_number_reflns 11801
_refine_ls_number_restraints 1
_refine_ls_restrained_S_all 1.012
_refine_ls_R_factor_all 0.0773
_refine_ls_R_factor_gt 0.0443
_refine_ls_shift/su_max 0.000
_refine_ls_shift/su_mean 0.000
_refine_ls_structure_factor_coef Fsqd
_refine_ls_weighting_details 'calc w=1/[\s^2^(Fo^2^)+(0.0504P)^2^+0.1401P] where P=(Fo^2^+2Fc^2^)/3'
_refine_ls_weighting_scheme calc
_refine_ls_wR_factor_gt 0.0964
_refine_ls_wR_factor_ref 0.1106
_reflns_number_gt 7910
_reflns_number_total 11801
_reflns_threshold_expression >2sigma(I)
_cod_data_source_file c4ce00173g1.cif
_cod_data_source_block kat132
_cod_original_sg_symbol_H-M 'P 21'
_cod_database_code 7214370

loop_
_symmetry_equiv_pos_as_xyz
'x, y, z'
'-x, y+1/2, -z'

loop_
_atom_site_label
_atom_site_type_symbol
_atom_site_fract_x
_atom_site_fract_y
_atom_site_fract_z
_atom_site_U_iso_or_equiv
_atom_site_adp_type
_atom_site_occupancy
_atom_site_symmetry_multiplicity
_atom_site_calc_flag
_atom_site_refinement_flags
H2A H -0.001(3) 0.6255(11) 0.7961(14) 0.065(7) Uiso 1 1 d .
H2B H 0.517(3) 0.5675(10) 0.8125(14) 0.061(6) Uiso 1 1 d .
C1A C -0.1185(3) 0.94630(11) 0.73272(15) 0.0641(5) Uani 1 1 d .
H1A1 H -0.1604 0.9608 0.6736 0.077 Uiso 1 1 calc R
H1A2 H -0.2112 0.9352 0.7645 0.077 Uiso 1 1 calc R
C1B C 0.6727(3) 0.29631(13) 0.60997(14) 0.0730(6) Uani 1 1 d .
H1B1 H 0.5929 0.2801 0.5633 0.088 Uiso 1 1 calc R
H1B2 H 0.7357 0.3308 0.5846 0.088 Uiso 1 1 calc R
C2A C -0.0272(3) 1.00314(11) 0.77992(17) 0.0730(6) Uani 1 1 d .
H2A1 H -0.0006 0.9916 0.8420 0.088 Uiso 1 1 calc R
H2A2 H -0.0971 1.0420 0.7773 0.088 Uiso 1 1 calc R
C2B C 0.7861(3) 0.23969(14) 0.64112(16) 0.0848(8) Uani 1 1 d .
H2B1 H 0.8326 0.2208 0.5904 0.102 Uiso 1 1 calc R
H2B2 H 0.8748 0.2568 0.6819 0.102 Uiso 1 1 calc R
C3A C 0.1292(3) 1.02001(11) 0.73931(17) 0.0773(7) Uani 1 1 d .
H3A1 H 0.1870 1.0541 0.7752 0.093 Uiso 1 1 calc R
H3A2 H 0.1007 1.0384 0.6805 0.093 Uiso 1 1 calc R
C3B C 0.6975(4) 0.18578(13) 0.68710(16) 0.0820(7) Uani 1 1 d .
H3B1 H 0.7757 0.1521 0.7089 0.098 Uiso 1 1 calc R
H3B2 H 0.6184 0.1650 0.6438 0.098 Uiso 1 1 calc R
C4A C 0.2444(3) 0.96092(11) 0.73164(16) 0.0665(6) Uani 1 1 d .
C4B C 0.6094(3) 0.21100(11) 0.76502(13) 0.0630(5) Uani 1 1 d .
C5A C 0.1427(2) 0.90339(9) 0.68330(13) 0.0530(5) Uani 1 1 d .
H5A H 0.1035 0.9220 0.6251 0.064 Uiso 1 1 calc R
C5B C 0.4978(2) 0.27034(10) 0.73275(12) 0.0550(5) Uani 1 1 d .
H5B H 0.4200 0.2512 0.6863 0.066 Uiso 1 1 calc R
C6A C 0.2410(2) 0.84245(10) 0.66133(14) 0.0554(5) Uani 1 1 d .
H6A1 H 0.3401 0.8564 0.6372 0.067 Uiso 1 1 calc R
H6A2 H 0.2716 0.8173 0.7152 0.067 Uiso 1 1 calc R
C6B C 0.3912(3) 0.29856(12) 0.79954(15) 0.0648(5) Uani 1 1 d .
H6B1 H 0.4570 0.3254 0.8427 0.078 Uiso 1 1 calc R
H6B2 H 0.3442 0.2626 0.8310 0.078 Uiso 1 1 calc R
C7A C 0.1415(2) 0.79916(11) 0.59444(13) 0.0591(5) Uani 1 1 d .
H7A1 H 0.1183 0.8239 0.5395 0.071 Uiso 1 1 calc R
H7A2 H 0.2062 0.7608 0.5817 0.071 Uiso 1 1 calc R
C7B C 0.2557(3) 0.34073(12) 0.75268(16) 0.0697(6) Uani 1 1 d .
H7B1 H 0.1850 0.3124 0.7137 0.084 Uiso 1 1 calc R
H7B2 H 0.1910 0.3590 0.7969 0.084 Uiso 1 1 calc R
C8A C -0.0176(2) 0.77547(10) 0.62463(12) 0.0498(4) Uani 1 1 d .
C8B C 0.3152(2) 0.39704(10) 0.69857(13) 0.0556(5) Uani 1 1 d .
C9A C -0.1138(2) 0.83437(10) 0.65958(12) 0.0497(4) Uani 1 1 d .
H9A H -0.1492 0.8609 0.6068 0.060 Uiso 1 1 calc R
C9B C 0.4446(2) 0.37283(10) 0.63920(12) 0.0548(5) Uani 1 1 d .
H9B H 0.3845 0.3450 0.5939 0.066 Uiso 1 1 calc R
C10A C -0.0157(2) 0.88341(9) 0.72448(12) 0.0486(4) Uani 1 1 d .
C10B C 0.5826(2) 0.32677(10) 0.68434(11) 0.0513(5) Uani 1 1 d .
C11A C -0.2721(2) 0.80898(11) 0.69320(14) 0.0583(5) Uani 1 1 d .
H11A H -0.2456 0.7872 0.7501 0.070 Uiso 1 1 calc R
H11B H -0.3414 0.8466 0.7028 0.070 Uiso 1 1 calc R
C11B C 0.5068(3) 0.43160(12) 0.58752(14) 0.0691(6) Uani 1 1 d .
H11C H 0.5789 0.4584 0.6278 0.083 Uiso 1 1 calc R
H11D H 0.5697 0.4147 0.5417 0.083 Uiso 1 1 calc R
C12A C -0.3663(2) 0.76087(12) 0.62998(14) 0.0657(6) Uani 1 1 d .
H12A H -0.4191 0.7854 0.5798 0.079 Uiso 1 1 calc R
H12B H -0.4509 0.7399 0.6603 0.079 Uiso 1 1 calc R
C12B C 0.3692(3) 0.47555(13) 0.54423(14) 0.0797(7) Uani 1 1 d .
H12C H 0.3167 0.4530 0.4923 0.096 Uiso 1 1 calc R
H12D H 0.4159 0.5164 0.5243 0.096 Uiso 1 1 calc R
C13A C -0.2574(2) 0.70689(11) 0.59551(13) 0.0613(5) Uani 1 1 d .
C13B C 0.2401(3) 0.49267(12) 0.60660(14) 0.0714(6) Uani 1 1 d .
C14A C -0.1264(3) 0.74206(11) 0.54851(13) 0.0623(5) Uani 1 1 d .
H14A H -0.1745 0.7748 0.5066 0.075 Uiso 1 1 calc R
H14B H -0.0645 0.7106 0.5170 0.075 Uiso 1 1 calc R
C14B C 0.1723(3) 0.42755(12) 0.63821(16) 0.0744(7) Uani 1 1 d .
H14C H 0.1392 0.3986 0.5883 0.089 Uiso 1 1 calc R
H14D H 0.0793 0.4354 0.6712 0.089 Uiso 1 1 calc R
C15A C 0.0016(2) 0.71694(9) 0.69123(13) 0.0515(4) Uani 1 1 d .
H15A H 0.0959 0.6902 0.6815 0.062 Uiso 1 1 calc R
H15B H 0.0139 0.7331 0.7520 0.062 Uiso 1 1 calc R
C15B C 0.3741(2) 0.45929(10) 0.75330(12) 0.0553(5) Uani 1 1 d .
H15C H 0.3210 0.4620 0.8075 0.066 Uiso 1 1 calc R
H15D H 0.4911 0.4578 0.7688 0.066 Uiso 1 1 calc R
C16A C -0.1516(2) 0.67752(10) 0.67336(13) 0.0532(5) Uani 1 1 d .
C16B C 0.3277(2) 0.51763(11) 0.69355(13) 0.0587(5) Uani 1 1 d .
C17A C -0.3567(3) 0.65507(15) 0.53994(17) 0.0864(8) Uani 1 1 d .
H17A H -0.2848 0.6219 0.5205 0.130 Uiso 1 1 calc R
H17B H -0.4145 0.6761 0.4891 0.130 Uiso 1 1 calc R
H17C H -0.4332 0.6347 0.5752 0.130 Uiso 1 1 calc R
C17B C 0.1136(4) 0.54116(16) 0.56327(19) 0.1043(10) Uani 1 1 d .
H17D H 0.0293 0.5476 0.6017 0.156 Uiso 1 1 calc R
H17E H 0.0670 0.5235 0.5074 0.156 Uiso 1 1 calc R
H17F H 0.1651 0.5829 0.5535 0.156 Uiso 1 1 calc R
C18A C 0.3784(4) 0.98277(14) 0.6736(2) 0.0954(9) Uani 1 1 d .
H18D H 0.4293 1.0226 0.6977 0.143 Uiso 1 1 calc R
H18E H 0.3304 0.9910 0.6140 0.143 Uiso 1 1 calc R
H18F H 0.4586 0.9483 0.6730 0.143 Uiso 1 1 calc R
C18B C 0.5058(4) 0.15409(13) 0.79600(19) 0.0890(8) Uani 1 1 d .
H18A H 0.5717 0.1150 0.8051 0.134 Uiso 1 1 calc R
H18B H 0.4165 0.1454 0.7515 0.134 Uiso 1 1 calc R
H18C H 0.4641 0.1662 0.8507 0.134 Uiso 1 1 calc R
C19A C 0.3341(3) 0.93860(12) 0.81960(17) 0.0702(6) Uani 1 1 d .
C19B C 0.7361(3) 0.22619(12) 0.84275(14) 0.0678(6) Uani 1 1 d .
C20A C 0.0251(2) 0.85371(10) 0.81830(12) 0.0540(5) Uani 1 1 d .
H20A H 0.0606 0.8884 0.8593 0.081 Uiso 1 1 calc R
H20B H 0.1104 0.8214 0.8169 0.081 Uiso 1 1 calc R
H20C H -0.0703 0.8328 0.8370 0.081 Uiso 1 1 calc R
C20B C 0.7069(2) 0.36401(11) 0.74814(13) 0.0592(5) Uani 1 1 d .
H20D H 0.7987 0.3358 0.7648 0.089 Uiso 1 1 calc R
H20E H 0.6573 0.3766 0.8003 0.089 Uiso 1 1 calc R
H20F H 0.7427 0.4030 0.7193 0.089 Uiso 1 1 calc R
C21A C 0.3559(3) 0.94883(17) 0.97730(18) 0.0953(8) Uani 1 1 d .
H21A H 0.2829 0.9169 0.9987 0.143 Uiso 1 1 calc R
H21B H 0.3685 0.9857 1.0177 0.143 Uiso 1 1 calc R
H21C H 0.4601 0.9285 0.9731 0.143 Uiso 1 1 calc R
C21B C 0.7812(4) 0.26032(16) 0.99265(15) 0.0929(8) Uani 1 1 d .
H21D H 0.8413 0.2206 1.0091 0.139 Uiso 1 1 calc R
H21E H 0.7207 0.2737 1.0405 0.139 Uiso 1 1 calc R
H21F H 0.8556 0.2950 0.9804 0.139 Uiso 1 1 calc R
C22A C -0.1081(3) 0.54738(10) 0.82475(15) 0.0591(5) Uani 1 1 d .
C22B C 0.4405(2) 0.65708(11) 0.81733(14) 0.0589(5) Uani 1 1 d .
C23A C 0.2386(3) 0.56801(17) 0.99241(17) 0.0892(8) Uani 1 1 d .
H23A H 0.3095 0.6020 1.0123 0.107 Uiso 1 1 calc R
C23B C 0.7501(3) 0.63284(18) 1.00431(16) 0.0873(8) Uani 1 1 d .
H23B H 0.7989 0.5976 1.0366 0.105 Uiso 1 1 calc R
C25A C 0.0242(3) 0.53166(11) 0.89660(14) 0.0604(5) Uani 1 1 d .
C25B C 0.5675(2) 0.67148(11) 0.89303(14) 0.0564(5) Uani 1 1 d .
C26A C 0.0360(4) 0.46856(13) 0.93229(18) 0.0845(8) Uani 1 1 d .
H26A H -0.0336 0.4347 0.9105 0.101 Uiso 1 1 calc R
C26B C 0.6072(3) 0.73620(12) 0.91225(15) 0.0734(6) Uani 1 1 d .
H26B H 0.5551 0.7708 0.8801 0.088 Uiso 1 1 calc R
C27A C 0.1570(5) 0.45776(18) 1.0024(2) 0.1087(12) Uani 1 1 d .
H27A H 0.1699 0.4160 1.0283 0.130 Uiso 1 1 calc R
C27B C 0.7277(4) 0.74837(18) 0.9814(2) 0.0994(10) Uani 1 1 d .
H27B H 0.7599 0.7915 0.9961 0.119 Uiso 1 1 calc R
C28A C 0.2563(4) 0.5089(2) 1.0328(2) 0.1073(11) Uani 1 1 d .
H28A H 0.3349 0.5028 1.0808 0.129 Uiso 1 1 calc R
C28B C 0.7979(3) 0.6959(2) 1.02720(19) 0.0996(10) Uani 1 1 d .
H28B H 0.8783 0.7030 1.0741 0.120 Uiso 1 1 calc R
N1A N -0.1936(2) 0.62474(9) 0.71209(11) 0.0602(4) Uani 1 1 d .
N1B N 0.3472(2) 0.57911(9) 0.70805(11) 0.0628(4) Uani 1 1 d .
N2A N -0.0824(2) 0.60355(9) 0.78077(12) 0.0600(4) Uani 1 1 d .
N2B N 0.4389(2) 0.59456(9) 0.78815(11) 0.0561(4) Uani 1 1 d .
N3A N 0.1251(2) 0.58075(10) 0.92525(12) 0.0701(5) Uani 1 1 d .
N3B N 0.6362(2) 0.61987(10) 0.93745(12) 0.0700(5) Uani 1 1 d .
O1A O 0.4365(2) 0.89630(10) 0.82690(13) 0.0991(6) Uani 1 1 d .
O1B O 0.8790(2) 0.21842(14) 0.84294(12) 0.1169(8) Uani 1 1 d .
O2A O 0.2901(2) 0.97201(8) 0.89051(11) 0.0811(5) Uani 1 1 d .
O2B O 0.67021(19) 0.24775(9) 0.91430(9) 0.0765(4) Uani 1 1 d .
O3A O -0.2264(2) 0.51161(8) 0.80896(13) 0.0849(5) Uani 1 1 d .
O3B O 0.3481(2) 0.70048(9) 0.78809(13) 0.0942(6) Uani 1 1 d .

loop_
_atom_site_aniso_label
_atom_site_aniso_U_11
_atom_site_aniso_U_22
_atom_site_aniso_U_33
_atom_site_aniso_U_23
_atom_site_aniso_U_13
_atom_site_aniso_U_12
C1A 0.0620(13) 0.0645(14) 0.0665(13) 0.0020(11) 0.0101(10) 0.0189(11)
C1B 0.0830(15) 0.0870(16) 0.0510(12) -0.0049(11) 0.0166(11) 0.0160(13)
C2A 0.0817(15) 0.0530(13) 0.0864(16) -0.0023(11) 0.0183(13) 0.0191(12)
C2B 0.0945(17) 0.101(2) 0.0613(13) -0.0065(14) 0.0194(13) 0.0368(16)
C3A 0.0944(18) 0.0497(13) 0.0906(17) 0.0001(11) 0.0226(14) 0.0028(12)
C3B 0.1020(18) 0.0801(16) 0.0610(14) -0.0099(13) -0.0059(13) 0.0298(15)
C4A 0.0682(13) 0.0510(12) 0.0842(15) -0.0055(11) 0.0268(12) -0.0032(10)
C4B 0.0732(13) 0.0639(14) 0.0496(11) -0.0051(10) -0.0048(10) 0.0000(11)
C5A 0.0595(11) 0.0478(11) 0.0534(10) 0.0060(9) 0.0141(9) 0.0046(9)
C5B 0.0548(11) 0.0605(12) 0.0478(10) -0.0070(9) -0.0039(8) -0.0084(9)
C6A 0.0498(11) 0.0527(11) 0.0666(12) -0.0020(9) 0.0193(9) 0.0011(9)
C6B 0.0617(12) 0.0716(14) 0.0629(12) 0.0037(11) 0.0156(10) -0.0112(11)
C7A 0.0593(12) 0.0642(13) 0.0564(11) -0.0025(10) 0.0183(9) 0.0073(10)
C7B 0.0470(11) 0.0766(15) 0.0870(15) -0.0057(13) 0.0141(11) -0.0084(11)
C8A 0.0463(10) 0.0587(11) 0.0443(9) -0.0007(8) 0.0047(8) 0.0037(9)
C8B 0.0471(10) 0.0617(12) 0.0561(11) -0.0112(10) -0.0032(9) -0.0036(9)
C9A 0.0461(10) 0.0606(12) 0.0415(9) 0.0083(8) 0.0003(8) 0.0115(9)
C9B 0.0576(11) 0.0617(12) 0.0436(9) -0.0130(9) -0.0019(8) -0.0020(9)
C10A 0.0496(10) 0.0478(11) 0.0492(10) 0.0024(8) 0.0085(8) 0.0073(8)
C10B 0.0522(10) 0.0604(12) 0.0414(9) -0.0064(9) 0.0054(8) -0.0016(9)
C11A 0.0412(10) 0.0730(14) 0.0605(12) 0.0016(10) 0.0044(9) 0.0082(9)
C11B 0.0857(15) 0.0760(15) 0.0463(11) 0.0003(10) 0.0097(10) 0.0062(12)
C12A 0.0456(11) 0.0846(16) 0.0638(12) 0.0079(11) -0.0090(9) 0.0052(11)
C12B 0.113(2) 0.0745(16) 0.0478(11) -0.0051(11) -0.0116(12) 0.0075(14)
C13A 0.0513(11) 0.0744(14) 0.0552(11) 0.0004(10) -0.0097(9) -0.0004(10)
C13B 0.0781(15) 0.0705(15) 0.0588(12) -0.0114(11) -0.0251(11) 0.0114(12)
C14A 0.0670(13) 0.0706(14) 0.0483(11) -0.0020(10) 0.0006(9) 0.0079(11)
C14B 0.0566(13) 0.0846(17) 0.0769(14) -0.0230(13) -0.0183(11) 0.0054(12)
C15A 0.0446(10) 0.0527(11) 0.0559(10) 0.0000(9) -0.0008(8) 0.0033(8)
C15B 0.0513(11) 0.0679(13) 0.0455(10) -0.0084(9) -0.0013(8) 0.0028(9)
C16A 0.0449(10) 0.0590(13) 0.0535(11) -0.0044(9) -0.0051(8) 0.0008(9)
C16B 0.0525(11) 0.0690(15) 0.0516(11) -0.0094(10) -0.0096(9) 0.0054(10)
C17A 0.0763(16) 0.0997(19) 0.0759(15) -0.0099(14) -0.0277(13) -0.0108(14)
C17B 0.113(2) 0.101(2) 0.0864(17) -0.0236(16) -0.0483(16) 0.0295(18)
C18A 0.103(2) 0.0672(15) 0.125(2) -0.0106(15) 0.0519(18) -0.0263(14)
C18B 0.107(2) 0.0684(15) 0.0867(17) 0.0057(13) -0.0123(15) -0.0123(14)
C19A 0.0586(13) 0.0643(14) 0.0880(17) -0.0174(13) 0.0097(12) -0.0105(12)
C19B 0.0692(15) 0.0799(15) 0.0522(12) -0.0006(11) -0.0046(10) 0.0039(12)
C20A 0.0527(11) 0.0619(12) 0.0475(10) 0.0015(9) 0.0053(8) -0.0004(9)
C20B 0.0469(10) 0.0699(14) 0.0597(11) -0.0012(10) 0.0013(9) -0.0047(9)
C21A 0.0816(17) 0.123(2) 0.0795(17) -0.0193(16) 0.0024(14) -0.0159(17)
C21B 0.0947(18) 0.122(2) 0.0579(14) -0.0150(15) -0.0116(13) -0.0046(17)
C22A 0.0576(12) 0.0457(11) 0.0753(13) -0.0013(10) 0.0131(10) -0.0039(10)
C22B 0.0551(12) 0.0588(13) 0.0608(12) -0.0022(10) -0.0031(10) 0.0016(10)
C23A 0.0660(15) 0.128(2) 0.0726(15) 0.0202(17) 0.0047(13) 0.0117(15)
C23B 0.0631(14) 0.135(2) 0.0616(14) -0.0231(15) -0.0068(12) 0.0169(16)
C25A 0.0610(13) 0.0549(13) 0.0689(13) 0.0099(11) 0.0235(10) 0.0081(10)
C25B 0.0504(11) 0.0648(14) 0.0548(11) -0.0094(10) 0.0084(9) -0.0053(10)
C26A 0.1002(19) 0.0661(16) 0.0944(18) 0.0204(14) 0.0446(16) 0.0187(14)
C26B 0.0800(15) 0.0723(15) 0.0702(14) -0.0136(12) 0.0187(12) -0.0197(12)
C27A 0.137(3) 0.103(2) 0.096(2) 0.0575(19) 0.056(2) 0.066(2)
C27B 0.104(2) 0.113(2) 0.0845(19) -0.0360(18) 0.0254(17) -0.050(2)
C28A 0.095(2) 0.149(3) 0.0809(19) 0.044(2) 0.0227(17) 0.046(2)
C28B 0.0615(15) 0.166(3) 0.0698(17) -0.035(2) 0.0015(13) -0.0263(19)
N1A 0.0497(9) 0.0633(11) 0.0649(10) -0.0001(9) -0.0067(8) -0.0037(8)
N1B 0.0646(10) 0.0648(12) 0.0550(9) -0.0082(8) -0.0134(8) 0.0073(9)
N2A 0.0502(10) 0.0578(11) 0.0696(11) 0.0072(9) -0.0050(8) -0.0079(8)
N2B 0.0545(9) 0.0566(11) 0.0535(9) -0.0079(8) -0.0123(8) 0.0052(8)
N3A 0.0581(10) 0.0841(14) 0.0675(11) 0.0182(10) 0.0043(9) 0.0027(10)
N3B 0.0630(11) 0.0856(14) 0.0583(10) -0.0126(10) -0.0081(9) 0.0104(10)
O1A 0.0830(12) 0.1063(14) 0.1047(13) -0.0287(11) -0.0056(10) 0.0237(11)
O1B 0.0683(11) 0.209(2) 0.0698(11) -0.0074(13) -0.0110(9) 0.0380(14)
O2A 0.0778(10) 0.0812(11) 0.0859(11) -0.0208(9) 0.0156(9) -0.0026(9)
O2B 0.0718(9) 0.1042(12) 0.0515(8) -0.0128(8) -0.0028(7) -0.0065(9)
O3A 0.0767(10) 0.0601(10) 0.1166(14) -0.0008(9) 0.0046(10) -0.0205(9)
O3B 0.0971(12) 0.0710(10) 0.1047(13) -0.0087(9) -0.0368(11) 0.0246(10)

loop_
_atom_type_symbol
_atom_type_description
_atom_type_scat_dispersion_real
_atom_type_scat_dispersion_imag
_atom_type_scat_source
C C 0.0033 0.0016 'International Tables Vol C Tables 4.2.6.8 and 6.1.1.4'
H H 0.0000 0.0000 'International Tables Vol C Tables 4.2.6.8 and 6.1.1.4'
N N 0.0061 0.0033 'International Tables Vol C Tables 4.2.6.8 and 6.1.1.4'
O O 0.0106 0.0060 'International Tables Vol C Tables 4.2.6.8 and 6.1.1.4'

loop_
_geom_angle_atom_site_label_1
_geom_angle_atom_site_label_2
_geom_angle_atom_site_label_3
_geom_angle
C2A C1A C10A 114.31(17)
C2A C1A H1A1 108.7
C10A C1A H1A1 108.7
C2A C1A H1A2 108.7
C10A C1A H1A2 108.7
H1A1 C1A H1A2 107.6
C2B C1B C10B 113.69(18)
C2B C1B H1B1 108.8
C10B C1B H1B1 108.8
C2B C1B H1B2 108.8
C10B C1B H1B2 108.8
H1B1 C1B H1B2 107.7
C1A C2A C3A 112.38(19)
C1A C2A H2A1 109.1
C3A C2A H2A1 109.1
C1A C2A H2A2 109.1
C3A C2A H2A2 109.1
H2A1 C2A H2A2 107.9
C3B C2B C1B 111.7(2)
C3B C2B H2B1 109.3
C1B C2B H2B1 109.3
C3B C2B H2B2 109.3
C1B C2B H2B2 109.3
H2B1 C2B H2B2 107.9
C2A C3A C4A 114.42(18)
C2A C3A H3A1 108.7
C4A C3A H3A1 108.7
C2A C3A H3A2 108.7
C4A C3A H3A2 108.7
H3A1 C3A H3A2 107.6
C2B C3B C4B 113.8(2)
C2B C3B H3B1 108.8
C4B C3B H3B1 108.8
C2B C3B H3B2 108.8
C4B C3B H3B2 108.8
H3B1 C3B H3B2 107.7
C19A C4A C3A 114.3(2)
C19A C4A C18A 105.6(2)
C3A C4A C18A 107.8(2)
C19A C4A C5A 112.18(17)
C3A C4A C5A 107.71(18)
C18A C4A C5A 109.01(18)
C19B C4B C18B 105.94(18)
C19B C4B C3B 108.57(19)
C18B C4B C3B 108.1(2)
C19B C4B C5B 115.10(17)
C18B C4B C5B 109.90(19)
C3B C4B C5B 109.01(17)
C6A C5A C10A 111.42(15)
C6A C5A C4A 115.22(16)
C10A C5A C4A 115.81(16)
C6A C5A H5A 104.2
C10A C5A H5A 104.2
C4A C5A H5A 104.2
C6B C5B C4B 116.37(17)
C6B C5B C10B 111.01(16)
C4B C5B C10B 115.40(16)
C6B C5B H5B 104.1
C4B C5B H5B 104.1
C10B C5B H5B 104.1
C7A C6A C5A 110.23(16)
C7A C6A H6A1 109.6
C5A C6A H6A1 109.6
C7A C6A H6A2 109.6
C5A C6A H6A2 109.6
H6A1 C6A H6A2 108.1
C5B C6B C7B 110.37(18)
C5B C6B H6B1 109.6
C7B C6B H6B1 109.6
C5B C6B H6B2 109.6
C7B C6B H6B2 109.6
H6B1 C6B H6B2 108.1
C8A C7A C6A 114.13(16)
C8A C7A H7A1 108.7
C6A C7A H7A1 108.7
C8A C7A H7A2 108.7
C6A C7A H7A2 108.7
H7A1 C7A H7A2 107.6
C8B C7B C6B 114.11(17)
C8B C7B H7B1 108.7
C6B C7B H7B1 108.7
C8B C7B H7B2 108.7
C6B C7B H7B2 108.7
H7B1 C7B H7B2 107.6
C7A C8A C14A 111.68(15)
C7A C8A C15A 113.81(16)
C14A C8A C15A 99.52(16)
C7A C8A C9A 110.60(16)
C14A C8A C9A 108.12(15)
C15A C8A C9A 112.53(15)
C7B C8B C14B 110.42(17)
C7B C8B C9B 111.13(17)
C14B C8B C9B 108.31(16)
C7B C8B C15B 114.80(17)
C14B C8B C15B 99.84(16)
C9B C8B C15B 111.63(16)
C11A C9A C8A 109.86(16)
C11A C9A C10A 113.97(15)
C8A C9A C10A 116.72(14)
C11A C9A H9A 105.0
C8A C9A H9A 105.0
C10A C9A H9A 105.0
C11B C9B C8B 109.84(17)
C11B C9B C10B 114.38(17)
C8B C9B C10B 116.61(15)
C11B C9B H9B 104.9
C8B C9B H9B 104.9
C10B C9B H9B 104.9
C1A C10A C20A 108.33(16)
C1A C10A C5A 108.17(16)
C20A C10A C5A 110.84(15)
C1A C10A C9A 108.60(15)
C20A C10A C9A 112.45(15)
C5A C10A C9A 108.33(14)
C20B C10B C1B 108.28(17)
C20B C10B C5B 111.48(15)
C1B C10B C5B 109.06(17)
C20B C10B C9B 113.11(16)
C1B C10B C9B 107.55(15)
C5B C10B C9B 107.24(15)
C12A C11A C9A 113.67(17)
C12A C11A H11A 108.8
C9A C11A H11A 108.8
C12A C11A H11B 108.8
C9A C11A H11B 108.8
H11A C11A H11B 107.7
C12B C11B C9B 113.1(2)
C12B C11B H11C 109.0
C9B C11B H11C 109.0
C12B C11B H11D 109.0
C9B C11B H11D 109.0
H11C C11B H11D 107.8
C11A C12A C13A 112.77(15)
C11A C12A H12A 109.0
C13A C12A H12A 109.0
C11A C12A H12B 109.0
C13A C12A H12B 109.0
H12A C12A H12B 107.8
C11B C12B C13B 113.46(18)
C11B C12B H12C 108.9
C13B C12B H12C 108.9
C11B C12B H12D 108.9
C13B C12B H12D 108.9
H12C C12B H12D 107.7
C16A C13A C17A 113.26(19)
C16A C13A C14A 99.47(15)
C17A C13A C14A 115.26(19)
C16A C13A C12A 108.90(17)
C17A C13A C12A 111.89(17)
C14A C13A C12A 107.20(18)
C16B C13B C14B 99.84(18)
C16B C13B C17B 113.7(2)
C14B C13B C17B 115.4(2)
C16B C13B C12B 108.00(18)
C14B C13B C12B 107.5(2)
C17B C13B C12B 111.5(2)
C13A C14A C8A 103.92(15)
C13A C14A H14A 111.0
C8A C14A H14A 111.0
C13A C14A H14B 111.0
C8A C14A H14B 111.0
H14A C14A H14B 109.0
C13B C14B C8B 104.25(17)
C13B C14B H14C 110.9
C8B C14B H14C 110.9
C13B C14B H14D 110.9
C8B C14B H14D 110.9
H14C C14B H14D 108.9
C16A C15A C8A 105.07(15)
C16A C15A H15A 110.7
C8A C15A H15A 110.7
C16A C15A H15B 110.7
C8A C15A H15B 110.7
H15A C15A H15B 108.8
C16B C15B C8B 105.35(14)
C16B C15B H15C 110.7
C8B C15B H15C 110.7
C16B C15B H15D 110.7
C8B C15B H15D 110.7
H15C C15B H15D 108.8
N1A C16A C15A 128.58(17)
N1A C16A C13A 121.34(17)
C15A C16A C13A 110.01(17)
N1B C16B C15B 129.77(17)
N1B C16B C13B 120.99(19)
C15B C16B C13B 109.20(18)
C13A C17A H17A 109.5
C13A C17A H17B 109.5
H17A C17A H17B 109.5
C13A C17A H17C 109.5
H17A C17A H17C 109.5
H17B C17A H17C 109.5
C13B C17B H17D 109.5
C13B C17B H17E 109.5
H17D C17B H17E 109.5
C13B C17B H17F 109.5
H17D C17B H17F 109.5
H17E C17B H17F 109.5
C4A C18A H18D 109.5
C4A C18A H18E 109.5
H18D C18A H18E 109.5
C4A C18A H18F 109.5
H18D C18A H18F 109.5
H18E C18A H18F 109.5
C4B C18B H18A 109.5
C4B C18B H18B 109.5
H18A C18B H18B 109.5
C4B C18B H18C 109.5
H18A C18B H18C 109.5
H18B C18B H18C 109.5
O1A C19A O2A 121.9(2)
O1A C19A C4A 124.5(2)
O2A C19A C4A 113.7(2)
O1B C19B O2B 121.9(2)
O1B C19B C4B 125.2(2)
O2B C19B C4B 112.8(2)
C10A C20A H20A 109.5
C10A C20A H20B 109.5
H20A C20A H20B 109.5
C10A C20A H20C 109.5
H20A C20A H20C 109.5
H20B C20A H20C 109.5
C10B C20B H20D 109.5
C10B C20B H20E 109.5
H20D C20B H20E 109.5
C10B C20B H20F 109.5
H20D C20B H20F 109.5
H20E C20B H20F 109.5
O2A C21A H21A 109.5
O2A C21A H21B 109.5
H21A C21A H21B 109.5
O2A C21A H21C 109.5
H21A C21A H21C 109.5
H21B C21A H21C 109.5
O2B C21B H21D 109.5
O2B C21B H21E 109.5
H21D C21B H21E 109.5
O2B C21B H21F 109.5
H21D C21B H21F 109.5
H21E C21B H21F 109.5
O3A C22A N2A 124.6(2)
O3A C22A C25A 121.9(2)
N2A C22A C25A 113.54(19)
O3B C22B N2B 125.17(19)
O3B C22B C25B 120.1(2)
N2B C22B C25B 114.69(18)
N3A C23A C28A 123.6(3)
N3A C23A H23A 118.2
C28A C23A H23A 118.2
N3B C23B C28B 122.5(3)
N3B C23B H23B 118.7
C28B C23B H23B 118.7
N3A C25A C26A 122.6(2)
N3A C25A C22A 117.58(18)
C26A C25A C22A 119.8(2)
N3B C25B C26B 123.9(2)
N3B C25B C22B 117.47(18)
C26B C25B C22B 118.7(2)
C25A C26A C27A 117.2(3)
C25A C26A H26A 121.4
C27A C26A H26A 121.4
C25B C26B C27B 117.7(3)
C25B C26B H26B 121.1
C27B C26B H26B 121.1
C28A C27A C26A 119.6(3)
C28A C27A H27A 120.2
C26A C27A H27A 120.2
C28B C27B C26B 118.7(3)
C28B C27B H27B 120.7
C26B C27B H27B 120.7
C23A C28A C27A 118.9(3)
C23A C28A H28A 120.5
C27A C28A H28A 120.5
C27B C28B C23B 119.9(3)
C27B C28B H28B 120.1
C23B C28B H28B 120.1
C16A N1A N2A 114.31(16)
C16B N1B N2B 114.63(17)
C22A N2A N1A 120.52(19)
C22A N2A H2A 118.9(16)
N1A N2A H2A 120.5(16)
C22B N2B N1B 118.92(17)
C22B N2B H2B 117.3(13)
N1B N2B H2B 121.6(13)
C23A N3A C25A 118.0(2)
C25B N3B C23B 117.3(2)
C19A O2A C21A 117.0(2)
C19B O2B C21B 116.53(18)

loop_
_geom_bond_atom_site_label_1
_geom_bond_atom_site_label_2
_geom_bond_distance
C1A C2A 1.509(3)
C1A C10A 1.538(3)
C1A H1A1 0.9700
C1A H1A2 0.9700
C1B C2B 1.519(3)
C1B C10B 1.538(3)
C1B H1B1 0.9700
C1B H1B2 0.9700
C2A C3A 1.523(3)
C2A H2A1 0.9700
C2A H2A2 0.9700
C2B C3B 1.518(4)
C2B H2B1 0.9700
C2B H2B2 0.9700
C3A C4A 1.535(3)
C3A H3A1 0.9700
C3A H3A2 0.9700
C3B C4B 1.534(3)
C3B H3B1 0.9700
C3B H3B2 0.9700
C4A C19A 1.521(3)
C4A C18A 1.545(3)
C4A C5A 1.567(3)
C4B C19B 1.521(3)
C4B C18B 1.532(4)
C4B C5B 1.557(3)
C5A C6A 1.527(3)
C5A C10A 1.557(3)
C5A H5A 0.9800
C5B C6B 1.516(3)
C5B C10B 1.557(3)
C5B H5B 0.9800
C6A C7A 1.512(3)
C6A H6A1 0.9700
C6A H6A2 0.9700
C6B C7B 1.520(3)
C6B H6B1 0.9700
C6B H6B2 0.9700
C7A C8A 1.510(3)
C7A H7A1 0.9700
C7A H7A2 0.9700
C7B C8B 1.511(3)
C7B H7B1 0.9700
C7B H7B2 0.9700
C8A C14A 1.539(3)
C8A C15A 1.549(3)
C8A C9A 1.550(3)
C8B C14B 1.542(3)
C8B C9B 1.543(3)
C8B C15B 1.553(3)
C9A C11A 1.537(3)
C9A C10A 1.559(3)
C9A H9A 0.9800
C9B C11B 1.536(3)
C9B C10B 1.569(3)
C9B H9B 0.9800
C10A C20A 1.545(2)
C10B C20B 1.530(3)
C11A C12A 1.518(3)
C11A H11A 0.9700
C11A H11B 0.9700
C11B C12B 1.532(3)
C11B H11C 0.9700
C11B H11D 0.9700
C12A C13A 1.536(3)
C12A H12A 0.9700
C12A H12B 0.9700
C12B C13B 1.533(4)
C12B H12C 0.9700
C12B H12D 0.9700
C13A C16A 1.512(3)
C13A C17A 1.525(3)
C13A C14A 1.528(3)
C13B C16B 1.519(3)
C13B C14B 1.523(4)
C13B C17B 1.527(3)
C14A H14A 0.9700
C14A H14B 0.9700
C14B H14C 0.9700
C14B H14D 0.9700
C15A C16A 1.493(3)
C15A H15A 0.9700
C15A H15B 0.9700
C15B C16B 1.508(3)
C15B H15C 0.9700
C15B H15D 0.9700
C16A N1A 1.279(3)
C16B N1B 1.266(3)
C17A H17A 0.9600
C17A H17B 0.9600
C17A H17C 0.9600
C17B H17D 0.9600
C17B H17E 0.9600
C17B H17F 0.9600
C18A H18D 0.9600
C18A H18E 0.9600
C18A H18F 0.9600
C18B H18A 0.9600
C18B H18B 0.9600
C18B H18C 0.9600
C19A O1A 1.197(3)
C19A O2A 1.347(3)
C19B O1B 1.189(3)
C19B O2B 1.333(3)
C20A H20A 0.9600
C20A H20B 0.9600
C20A H20C 0.9600
C20B H20D 0.9600
C20B H20E 0.9600
C20B H20F 0.9600
C21A O2A 1.445(3)
C21A H21A 0.9600
C21A H21B 0.9600
C21A H21C 0.9600
C21B O2B 1.443(3)
C21B H21D 0.9600
C21B H21E 0.9600
C21B H21F 0.9600
C22A O3A 1.217(2)
C22A N2A 1.341(3)
C22A C25A 1.492(3)
C22B O3B 1.213(2)
C22B N2B 1.335(3)
C22B C25B 1.498(3)
C23A N3A 1.333(3)
C23A C28A 1.340(4)
C23A H23A 0.9300
C23B N3B 1.333(3)
C23B C28B 1.364(4)
C23B H23B 0.9300
C25A N3A 1.336(3)
C25A C26A 1.381(3)
C25B N3B 1.332(3)
C25B C26B 1.369(3)
C26A C27A 1.395(4)
C26A H26A 0.9300
C26B C27B 1.388(4)
C26B H26B 0.9300
C27A C28A 1.367(5)
C27A H27A 0.9300
C27B C28B 1.361(5)
C27B H27B 0.9300
C28A H28A 0.9300
C28B H28B 0.9300
N1A N2A 1.380(2)
N1B N2B 1.395(2)
N2A H2A 0.82(2)
N2B H2B 0.89(2)

loop_
_geom_torsion_atom_site_label_1
_geom_torsion_atom_site_label_2
_geom_torsion_atom_site_label_3
_geom_torsion_atom_site_label_4
_geom_torsion
C10A C1A C2A C3A 53.4(3)
C10B C1B C2B C3B 54.9(3)
C1A C2A C3A C4A -53.6(3)
C1B C2B C3B C4B -55.2(3)
C2A C3A C4A C19A -73.7(3)
C2A C3A C4A C18A 169.2(2)
C2A C3A C4A C5A 51.7(3)
C2B C3B C4B C19B -73.7(2)
C2B C3B C4B C18B 171.8(2)
C2B C3B C4B C5B 52.4(3)
C19A C4A C5A C6A -59.2(2)
C3A C4A C5A C6A 174.18(18)
C18A C4A C5A C6A 57.5(2)
C19A C4A C5A C10A 73.4(2)
C3A C4A C5A C10A -53.3(2)
C18A C4A C5A C10A -170.00(19)
C19B C4B C5B C6B -62.1(2)
C18B C4B C5B C6B 57.4(2)
C3B C4B C5B C6B 175.67(19)
C19B C4B C5B C10B 70.6(2)
C18B C4B C5B C10B -169.90(17)
C3B C4B C5B C10B -51.6(2)
C10A C5A C6A C7A 60.7(2)
C4A C5A C6A C7A -164.78(17)
C4B C5B C6B C7B -163.13(17)
C10B C5B C6B C7B 62.2(2)
C5A C6A C7A C8A -58.3(2)
C5B C6B C7B C8B -57.1(2)
C6A C7A C8A C14A 170.18(17)
C6A C7A C8A C15A -78.1(2)
C6A C7A C8A C9A 49.7(2)
C6B C7B C8B C14B 167.98(19)
C6B C7B C8B C9B 47.8(2)
C6B C7B C8B C15B -80.1(2)
C7A C8A C9A C11A -177.91(15)
C14A C8A C9A C11A 59.53(19)
C15A C8A C9A C11A -49.38(19)
C7A C8A C9A C10A -46.2(2)
C14A C8A C9A C10A -168.75(16)
C15A C8A C9A C10A 82.33(19)
C7B C8B C9B C11B -178.09(16)
C14B C8B C9B C11B 60.4(2)
C15B C8B C9B C11B -48.5(2)
C7B C8B C9B C10B -45.9(2)
C14B C8B C9B C10B -167.35(17)
C15B C8B C9B C10B 83.7(2)
C2A C1A C10A C20A 68.3(2)
C2A C1A C10A C5A -51.9(2)
C2A C1A C10A C9A -169.30(17)
C6A C5A C10A C1A -172.37(16)
C4A C5A C10A C1A 53.4(2)
C6A C5A C10A C20A 69.0(2)
C4A C5A C10A C20A -65.3(2)
C6A C5A C10A C9A -54.8(2)
C4A C5A C10A C9A 170.89(15)
C11A C9A C10A C1A -64.2(2)
C8A C9A C10A C1A 165.99(16)
C11A C9A C10A C20A 55.7(2)
C8A C9A C10A C20A -74.1(2)
C11A C9A C10A C5A 178.52(15)
C8A C9A C10A C5A 48.7(2)
C2B C1B C10B C20B 69.5(3)
C2B C1B C10B C5B -51.9(3)
C2B C1B C10B C9B -167.9(2)
C6B C5B C10B C20B 67.1(2)
C4B C5B C10B C20B -68.1(2)
C6B C5B C10B C1B -173.42(17)
C4B C5B C10B C1B 51.4(2)
C6B C5B C10B C9B -57.24(19)
C4B C5B C10B C9B 167.61(14)
C11B C9B C10B C20B 57.0(2)
C8B C9B C10B C20B -73.1(2)
C11B C9B C10B C1B -62.5(2)
C8B C9B C10B C1B 167.38(18)
C11B C9B C10B C5B -179.72(15)
C8B C9B C10B C5B 50.2(2)
C8A C9A C11A C12A -46.4(2)
C10A C9A C11A C12A -179.57(15)
C8B C9B C11B C12B -46.7(2)
C10B C9B C11B C12B 179.97(16)
C9A C11A C12A C13A 46.8(2)
C9B C11B C12B C13B 46.1(3)
C11A C12A C13A C16A 48.1(2)
C11A C12A C13A C17A 174.09(19)
C11A C12A C13A C14A -58.6(2)
C11B C12B C13B C16B 49.6(3)
C11B C12B C13B C14B -57.4(2)
C11B C12B C13B C17B 175.2(2)
C16A C13A C14A C8A -43.41(19)
C17A C13A C14A C8A -164.83(18)
C12A C13A C14A C8A 69.89(18)
C7A C8A C14A C13A 166.38(16)
C15A C8A C14A C13A 45.90(18)
C9A C8A C14A C13A -71.72(19)
C16B C13B C14B C8B -43.9(2)
C17B C13B C14B C8B -166.18(19)
C12B C13B C14B C8B 68.7(2)
C7B C8B C14B C13B 166.22(18)
C9B C8B C14B C13B -71.9(2)
C15B C8B C14B C13B 45.0(2)
C7A C8A C15A C16A -148.54(16)
C14A C8A C15A C16A -29.63(18)
C9A C8A C15A C16A 84.64(18)
C7B C8B C15B C16B -145.69(17)
C14B C8B C15B C16B -27.6(2)
C9B C8B C15B C16B 86.69(19)
C8A C15A C16A N1A -179.3(2)
C8A C15A C16A C13A 3.6(2)
C17A C13A C16A N1A -30.2(3)
C14A C13A C16A N1A -153.08(19)
C12A C13A C16A N1A 95.0(2)
C17A C13A C16A C15A 147.1(2)
C14A C13A C16A C15A 24.3(2)
C12A C13A C16A C15A -87.7(2)
C8B C15B C16B N1B 178.9(2)
C8B C15B C16B C13B 1.4(2)
C14B C13B C16B N1B -152.0(2)
C17B C13B C16B N1B -28.4(4)
C12B C13B C16B N1B 95.9(2)
C14B C13B C16B C15B 25.8(2)
C17B C13B C16B C15B 149.3(2)
C12B C13B C16B C15B -86.3(2)
C3A C4A C19A O1A -175.0(2)
C18A C4A C19A O1A -56.7(3)
C5A C4A C19A O1A 62.0(3)
C3A C4A C19A O2A 3.7(3)
C18A C4A C19A O2A 122.1(2)
C5A C4A C19A O2A -119.26(19)
C18B C4B C19B O1B 114.6(3)
C3B C4B C19B O1B -1.3(4)
C5B C4B C19B O1B -123.8(3)
C18B C4B C19B O2B -63.3(3)
C3B C4B C19B O2B -179.2(2)
C5B C4B C19B O2B 58.3(3)
O3A C22A C25A N3A -162.5(2)
N2A C22A C25A N3A 17.6(3)
O3A C22A C25A C26A 15.9(3)
N2A C22A C25A C26A -163.9(2)
O3B C22B C25B N3B 162.9(2)
N2B C22B C25B N3B -16.3(3)
O3B C22B C25B C26B -17.6(3)
N2B C22B C25B C26B 163.3(2)
N3A C25A C26A C27A 1.6(3)
C22A C25A C26A C27A -176.8(2)
N3B C25B C26B C27B 0.9(3)
C22B C25B C26B C27B -178.6(2)
C25A C26A C27A C28A 0.4(4)
C25B C26B C27B C28B -1.1(4)
N3A C23A C28A C27A 2.3(4)
C26A C27A C28A C23A -2.2(4)
C26B C27B C28B C23B 0.5(4)
N3B C23B C28B C27B 0.4(4)
C15A C16A N1A N2A 1.9(3)
C13A C16A N1A N2A 178.76(18)
C15B C16B N1B N2B 6.7(3)
C13B C16B N1B N2B -176.02(19)
O3A C22A N2A N1A -0.1(3)
C25A C22A N2A N1A 179.75(17)
C16A N1A N2A C22A -177.3(2)
O3B C22B N2B N1B 12.8(3)
C25B C22B N2B N1B -168.06(17)
C16B N1B N2B C22B -167.5(2)
C28A C23A N3A C25A -0.3(4)
C26A C25A N3A C23A -1.7(3)
C22A C25A N3A C23A 176.8(2)
C26B C25B N3B C23B 0.0(3)
C22B C25B N3B C23B 179.5(2)
C28B C23B N3B C25B -0.6(3)
O1A C19A O2A C21A -8.0(3)
C4A C19A O2A C21A 173.2(2)
O1B C19B O2B C21B -0.9(4)
C4B C19B O2B C21B 177.1(2)
